data_2207837
loop_
_publ_author_name
'Che, Guang-Bo'
'Li, Wen-Lian'
'Li, Tian-Le'
'Su, Zi-Sheng'

_publ_section_title
;
 (4,7-Diphenyl-1,10-phenanthroline)bis(triphenylphosphine)copper(I)
 tetrafluoroborate
;
_journal_coeditor_code NG6240
_journal_issue 1
_journal_name_full 'Acta Crystallographica Section E'
_journal_page_first m85
_journal_page_last m86
_journal_paper_doi 10.1107/S1600536805039851
_journal_volume 62
_journal_year 2006
_chemical_formula_iupac '[Cu (C24 H16 N2) (C18 H15 P)~2~] B F4'
_chemical_formula_moiety 'C60 H46 B Cu F4 N2 P2 +, B1 F4 -'
_chemical_formula_sum 'C60 H46 B Cu F4 N2 P2'
_chemical_formula_weight 1007.28
_chemical_name_systematic
;
(4,7-Diphenyl-1,10-phenanthroline)bis(triphenylphosphine)copper(I)
tetrafluoroborate
;
_space_group_IT_number 14
_symmetry_cell_setting monoclinic
_symmetry_space_group_name_Hall '-P 2yn'
_symmetry_space_group_name_H-M 'P 1 21/n 1'
_atom_sites_solution_hydrogens geom
_atom_sites_solution_primary direct
_atom_sites_solution_secondary difmap
_cell_angle_alpha 90.00
_cell_angle_beta 103.8700(10)
_cell_angle_gamma 90.00
_cell_formula_units_Z 4
_cell_length_a 20.5552(15)
_cell_length_b 11.9349(9)
_cell_length_c 21.2725(15)
_cell_measurement_reflns_used 5088
_cell_measurement_temperature 293(2)
_cell_measurement_theta_max 25.9322
_cell_measurement_theta_min 2.3257
_cell_volume 5066.5(6)
_computing_cell_refinement 'SAINT (Bruker, 1998)'
_computing_data_collection 'SMART (Bruker, 1998)'
_computing_data_reduction SAINT
_computing_molecular_graphics 'SHELXTL (Bruker, 1998)'
_computing_publication_material SHELXTL
_computing_structure_refinement 'SHELXL97 (Sheldrick, 1997)'
_computing_structure_solution 'SHELXS97 (Sheldrick, 1997)'
_diffrn_ambient_temperature 293(2)
_diffrn_measured_fraction_theta_full 0.995
_diffrn_measured_fraction_theta_max 0.995
_diffrn_measurement_device_type 'Bruker SMART APEX CCD area-detector'
_diffrn_measurement_method '\f and \w'
_diffrn_radiation_monochromator graphite
_diffrn_radiation_source 'fine-focus sealed tube'
_diffrn_radiation_type MoK\a
_diffrn_radiation_wavelength 0.71073
_diffrn_reflns_av_R_equivalents 0.0279
_diffrn_reflns_av_sigmaI/netI 0.0317
_diffrn_reflns_limit_h_max 25
_diffrn_reflns_limit_h_min -24
_diffrn_reflns_limit_k_max 11
_diffrn_reflns_limit_k_min -14
_diffrn_reflns_limit_l_max 21
_diffrn_reflns_limit_l_min -26
_diffrn_reflns_number 27936
_diffrn_reflns_theta_full 26.04
_diffrn_reflns_theta_max 26.04
_diffrn_reflns_theta_min 1.97
_diffrn_standards_decay_% 0
_exptl_absorpt_coefficient_mu 0.550
_exptl_absorpt_correction_T_max 0.966
_exptl_absorpt_correction_T_min 0.845
_exptl_absorpt_correction_type multi-scan
_exptl_absorpt_process_details '(SADABS; Bruker, 1998)'
_exptl_crystal_colour Yellow
_exptl_crystal_density_diffrn 1.321
_exptl_crystal_density_method 'not measured'
_exptl_crystal_description Plate
_exptl_crystal_F_000 2080
_exptl_crystal_size_max 0.397
_exptl_crystal_size_mid 0.286
_exptl_crystal_size_min 0.063
_refine_diff_density_max 0.698
_refine_diff_density_min -0.358
_refine_ls_extinction_method none
_refine_ls_goodness_of_fit_ref 1.046
_refine_ls_hydrogen_treatment constr
_refine_ls_matrix_type full
_refine_ls_number_parameters 631
_refine_ls_number_reflns 9962
_refine_ls_number_restraints 0
_refine_ls_restrained_S_all 1.046
_refine_ls_R_factor_all 0.0588
_refine_ls_R_factor_gt 0.0449
_refine_ls_shift/su_max 0.001
_refine_ls_shift/su_mean 0.000
_refine_ls_structure_factor_coef Fsqd
_refine_ls_weighting_details 'calc w=1/[\s^2^(Fo^2^)+(0.0841P)^2^] where P=(Fo^2^+2Fc^2^)/3'
_refine_ls_weighting_scheme calc
_refine_ls_wR_factor_gt 0.1282
_refine_ls_wR_factor_ref 0.1358
_reflns_number_gt 7512
_reflns_number_total 9962
_reflns_threshold_expression I>2\s(I)
_cod_data_source_file ng6240.cif
_cod_data_source_block I
_cod_depositor_comments
;
The following automatic conversions were performed:
'_symmetry_cell_setting' value 'Monoclinic' changed to 'monoclinic'
according to '/home/saulius/struct/CIF-dictionaries/cif_core.dic'
dictionary named 'cif_core.dic' version 2.4.1 from 2010-06-29.

Automatic conversion script
Id: cif_fix_enum 1527 2010-12-29 10:47:43Z saulius 

The following automatic conversions were performed:

'_chemical_melting_point' value 'not measured' was changed to '?' -
the value is undefined or not given.

Automatic conversion script
Id: cif_fix_values 1646 2011-03-28 12:23:43Z adriana 

The following automatic conversions were performed:

'_chemical_melting_point' value 'not measured' was changed to '?' -
the value is undefined or not given.

'_symmetry_cell_setting' value
'Monoclinic' changed to 'monoclinic' according to
/home/saulius/struct/CIF-dictionaries/cif_core.dic dictionary named
'cif_core.dic' version 2.4.1 from 2010-06-29.

Automatic conversion script
Id: cif_fix_values 1715 2011-07-08 13:25:40Z adriana 
;
_cod_original_sg_symbol_H-M 'P 21/n'
_cod_database_code 2207837
_cod_database_fobs_code 2207837

loop_
_symmetry_equiv_pos_as_xyz
'x, y, z'
'-x+1/2, y+1/2, -z+1/2'
'-x, -y, -z'
'x-1/2, -y-1/2, z-1/2'

loop_
_atom_site_label
_atom_site_fract_x
_atom_site_fract_y
_atom_site_fract_z
_atom_site_U_iso_or_equiv
_atom_site_adp_type
_atom_site_calc_flag
_atom_site_refinement_flags
_atom_site_occupancy
_atom_site_type_symbol
Cu 0.455273(13) 0.39074(2) 0.201706(13) 0.04292(11) Uani d . 1 Cu
P1 0.48944(3) 0.56892(6) 0.23115(3) 0.04952(17) Uani d . 1 P
P2 0.51629(3) 0.29169(5) 0.14805(3) 0.04151(15) Uani d . 1 P
F1 0.88483(14) 0.7772(5) 0.06710(19) 0.272(3) Uani d . 1 F
F2 0.7936(2) 0.8083(4) 0.09472(15) 0.2216(19) Uani d . 1 F
F3 0.79908(10) 0.8227(2) -0.00819(11) 0.1292(9) Uani d . 1 F
F4 0.8039(2) 0.6648(3) 0.04541(13) 0.1993(17) Uani d . 1 F
N1 0.43069(9) 0.33170(16) 0.28508(8) 0.0407(4) Uani d . 1 N
N2 0.35140(9) 0.39038(16) 0.17070(9) 0.0433(4) Uani d . 1 N
C1 0.46993(11) 0.3067(2) 0.34234(11) 0.0477(6) Uani d . 1 C
H1A 0.5158 0.3015 0.3457 0.057 Uiso calc R 1 H
C2 0.44697(12) 0.2880(2) 0.39752(11) 0.0506(6) Uani d . 1 C
H2A 0.4772 0.2708 0.4364 0.061 Uiso calc R 1 H
C3 0.37986(12) 0.2945(2) 0.39521(10) 0.0454(5) Uani d . 1 C
C4 0.26466(11) 0.3210(2) 0.32451(11) 0.0504(6) Uani d . 1 C
H4A 0.2456 0.3023 0.3586 0.061 Uiso calc R 1 H
C5 0.22458(12) 0.3503(2) 0.26713(12) 0.0529(6) Uani d . 1 C
H5A 0.1784 0.3503 0.2622 0.063 Uiso calc R 1 H
C6 0.21156(12) 0.4201(2) 0.15292(12) 0.0475(6) Uani d . 1 C
C7 0.24348(13) 0.4351(2) 0.10349(12) 0.0556(6) Uani d . 1 C
H7A 0.2187 0.4566 0.0627 0.067 Uiso calc R 1 H
C8 0.31161(13) 0.4187(2) 0.11366(11) 0.0537(6) Uani d . 1 C
H8A 0.3310 0.4280 0.0787 0.064 Uiso calc R 1 H
C9 0.36363(10) 0.33747(18) 0.28148(10) 0.0386(5) Uani d . 1 C
C10 0.32081(11) 0.37041(18) 0.21967(10) 0.0397(5) Uani d . 1 C
C11 0.33579(11) 0.31778(19) 0.33436(10) 0.0414(5) Uani d . 1 C
C12 0.25172(11) 0.38175(19) 0.21327(11) 0.0433(5) Uani d . 1 C
C13 0.35408(11) 0.2823(2) 0.45467(11) 0.0486(6) Uani d . 1 C
C14 0.32609(15) 0.3747(2) 0.47864(13) 0.0661(8) Uani d . 1 C
H14A 0.3215 0.4425 0.4564 0.079 Uiso calc R 1 H
C15 0.30534(17) 0.3651(3) 0.53526(15) 0.0780(9) Uani d . 1 C
H15A 0.2876 0.4273 0.5516 0.094 Uiso calc R 1 H
C16 0.31021(18) 0.2673(3) 0.56744(15) 0.0890(10) Uani d . 1 C
H16A 0.2959 0.2622 0.6056 0.107 Uiso calc R 1 H
C17 0.33653(18) 0.1745(3) 0.54357(15) 0.0872(10) Uani d . 1 C
H17A 0.3392 0.1066 0.5655 0.105 Uiso calc R 1 H
C18 0.35893(13) 0.1818(2) 0.48723(12) 0.0615(7) Uani d . 1 C
H18A 0.3771 0.1194 0.4716 0.074 Uiso calc R 1 H
C19 0.13911(12) 0.4453(2) 0.14344(13) 0.0526(6) Uani d . 1 C
C20 0.11470(14) 0.5077(2) 0.18691(14) 0.0638(7) Uani d . 1 C
H20A 0.1442 0.5355 0.2238 0.077 Uiso calc R 1 H
C21 0.04650(16) 0.5302(3) 0.17675(18) 0.0786(9) Uani d . 1 C
H21A 0.0305 0.5721 0.2067 0.094 Uiso calc R 1 H
C22 0.00378(17) 0.4903(4) 0.1228(2) 0.0949(12) Uani d . 1 C
H22A -0.0418 0.5054 0.1157 0.114 Uiso calc R 1 H
C23 0.02659(16) 0.4288(4) 0.0793(2) 0.0938(12) Uani d . 1 C
H23A -0.0036 0.4020 0.0425 0.113 Uiso calc R 1 H
C24 0.09434(14) 0.4050(3) 0.08848(15) 0.0679(8) Uani d . 1 C
H24A 0.1096 0.3626 0.0582 0.081 Uiso calc R 1 H
C25 0.46637(14) 0.6020(2) 0.30686(14) 0.0569(7) Uani d . 1 C
C26 0.39873(16) 0.6124(2) 0.30488(16) 0.0673(8) Uani d . 1 C
H26A 0.3674 0.6132 0.2652 0.081 Uiso calc R 1 H
C27 0.37747(19) 0.6219(3) 0.3625(2) 0.0816(10) Uani d . 1 C
H27A 0.3322 0.6304 0.3610 0.098 Uiso calc R 1 H
C28 0.4230(2) 0.6186(3) 0.42053(19) 0.0921(12) Uani d . 1 C
H28A 0.4086 0.6230 0.4587 0.111 Uiso calc R 1 H
C29 0.4893(2) 0.6089(3) 0.42293(17) 0.0950(12) Uani d . 1 C
H29A 0.5201 0.6075 0.4629 0.114 Uiso calc R 1 H
C30 0.51166(17) 0.6010(3) 0.36697(15) 0.0801(10) Uani d . 1 C
H30A 0.5573 0.5950 0.3694 0.096 Uiso calc R 1 H
C31 0.57941(13) 0.5911(2) 0.24678(13) 0.0535(6) Uani d . 1 C
C32 0.62187(14) 0.5180(2) 0.28775(13) 0.0635(7) Uani d . 1 C
H32A 0.6036 0.4615 0.3083 0.076 Uiso calc R 1 H
C35 0.67761(19) 0.6822(3) 0.2278(2) 0.0943(11) Uani d . 1 C
H35A 0.6967 0.7376 0.2072 0.113 Uiso calc R 1 H
C33 0.69036(16) 0.5269(3) 0.29880(16) 0.0777(9) Uani d . 1 C
H33A 0.7178 0.4765 0.3263 0.093 Uiso calc R 1 H
C34 0.71795(17) 0.6096(3) 0.26946(19) 0.0856(11) Uani d . 1 C
H34A 0.7643 0.6167 0.2778 0.103 Uiso calc R 1 H
C36 0.60827(15) 0.6736(3) 0.21596(16) 0.0731(8) Uani d . 1 C
H36A 0.5811 0.7230 0.1874 0.088 Uiso calc R 1 H
C37 0.44997(13) 0.6816(2) 0.17722(14) 0.0560(6) Uani d . 1 C
C38 0.41520(14) 0.6550(3) 0.11452(15) 0.0665(7) Uani d . 1 C
H38A 0.4148 0.5811 0.1005 0.080 Uiso calc R 1 H
C39 0.38120(16) 0.7354(3) 0.07250(17) 0.0821(9) Uani d . 1 C
H39A 0.3580 0.7157 0.0309 0.099 Uiso calc R 1 H
C40 0.38201(18) 0.8449(3) 0.0929(2) 0.0877(11) Uani d . 1 C
H40A 0.3591 0.8996 0.0651 0.105 Uiso calc R 1 H
C41 0.41661(18) 0.8733(3) 0.1541(2) 0.0839(10) Uani d . 1 C
H41A 0.4174 0.9477 0.1672 0.101 Uiso calc R 1 H
C42 0.45046(14) 0.7933(2) 0.19714(15) 0.0664(8) Uani d . 1 C
H42A 0.4732 0.8139 0.2388 0.080 Uiso calc R 1 H
C43 0.57920(11) 0.3737(2) 0.11989(11) 0.0436(5) Uani d . 1 C
C44 0.55771(14) 0.4649(2) 0.08085(14) 0.0655(7) Uani d . 1 C
H44A 0.5122 0.4813 0.0685 0.079 Uiso calc R 1 H
C45 0.60288(17) 0.5328(3) 0.05974(15) 0.0759(9) Uani d . 1 C
H45A 0.5872 0.5925 0.0322 0.091 Uiso calc R 1 H
C46 0.66928(17) 0.5132(3) 0.07857(16) 0.0779(9) Uani d . 1 C
H46A 0.6996 0.5596 0.0649 0.094 Uiso calc R 1 H
C47 0.69097(16) 0.4247(4) 0.11776(19) 0.0922(11) Uani d . 1 C
H47A 0.7367 0.4105 0.1309 0.111 Uiso calc R 1 H
C48 0.64662(13) 0.3544(3) 0.13881(15) 0.0712(8) Uani d . 1 C
H48A 0.6628 0.2942 0.1658 0.085 Uiso calc R 1 H
C49 0.56292(11) 0.1755(2) 0.19338(11) 0.0449(5) Uani d . 1 C
C50 0.59621(13) 0.1904(2) 0.25763(12) 0.0611(7) Uani d . 1 C
H50A 0.5970 0.2611 0.2762 0.073 Uiso calc R 1 H
C51 0.62831(16) 0.1024(3) 0.29455(14) 0.0722(9) Uani d . 1 C
H51A 0.6504 0.1140 0.3376 0.087 Uiso calc R 1 H
C52 0.62763(15) -0.0008(3) 0.26800(16) 0.0737(8) Uani d . 1 C
H52A 0.6487 -0.0604 0.2930 0.088 Uiso calc R 1 H
C53 0.59606(18) -0.0172(3) 0.20468(17) 0.0875(11) Uani d . 1 C
H53A 0.5964 -0.0879 0.1864 0.105 Uiso calc R 1 H
C54 0.56372(16) 0.0699(2) 0.16757(14) 0.0709(8) Uani d . 1 C
H54A 0.5421 0.0572 0.1245 0.085 Uiso calc R 1 H
C55 0.46887(11) 0.22534(19) 0.07415(11) 0.0454(5) Uani d . 1 C
C56 0.49558(14) 0.2031(2) 0.02140(11) 0.0579(7) Uani d . 1 C
H56A 0.5396 0.2230 0.0228 0.069 Uiso calc R 1 H
C57 0.45732(18) 0.1517(3) -0.03307(14) 0.0780(9) Uani d . 1 C
H57A 0.4759 0.1364 -0.0679 0.094 Uiso calc R 1 H
C58 0.39238(18) 0.1231(3) -0.03620(16) 0.0810(9) Uani d . 1 C
H58A 0.3667 0.0896 -0.0734 0.097 Uiso calc R 1 H
C59 0.36479(15) 0.1435(3) 0.01511(16) 0.0746(8) Uani d . 1 C
H59A 0.3206 0.1235 0.0131 0.089 Uiso calc R 1 H
C60 0.40317(12) 0.1944(2) 0.07019(14) 0.0600(7) Uani d . 1 C
H60A 0.3844 0.2081 0.1051 0.072 Uiso calc R 1 H
B 0.8229(2) 0.7711(5) 0.04944(19) 0.0914(14) Uani d . 1 B

loop_
_atom_site_aniso_label
_atom_site_aniso_U_11
_atom_site_aniso_U_22
_atom_site_aniso_U_33
_atom_site_aniso_U_12
_atom_site_aniso_U_13
_atom_site_aniso_U_23
Cu 0.03950(17) 0.04885(19) 0.04452(18) -0.00028(12) 0.01815(12) -0.00510(12)
P1 0.0515(4) 0.0457(4) 0.0564(4) -0.0028(3) 0.0227(3) -0.0080(3)
P2 0.0397(3) 0.0444(3) 0.0437(3) -0.0006(2) 0.0163(2) -0.0059(3)
F1 0.0774(18) 0.479(8) 0.217(3) -0.067(3) -0.047(2) 0.179(4)
F2 0.333(5) 0.240(4) 0.112(2) 0.079(4) 0.094(3) 0.002(2)
F3 0.0821(14) 0.199(3) 0.1026(16) 0.0002(15) 0.0137(12) 0.0616(17)
F4 0.320(5) 0.163(3) 0.0974(19) -0.096(3) 0.017(2) -0.0014(19)
N1 0.0353(10) 0.0476(11) 0.0406(10) 0.0010(8) 0.0119(8) -0.0018(8)
N2 0.0401(10) 0.0539(12) 0.0378(10) 0.0022(8) 0.0129(8) -0.0001(8)
C1 0.0359(12) 0.0611(16) 0.0455(13) 0.0031(11) 0.0087(10) -0.0008(11)
C2 0.0475(14) 0.0647(16) 0.0380(12) 0.0069(12) 0.0073(10) -0.0017(11)
C3 0.0499(14) 0.0489(14) 0.0386(12) 0.0001(11) 0.0131(10) -0.0022(10)
C4 0.0425(13) 0.0688(17) 0.0444(13) 0.0008(11) 0.0192(10) 0.0056(12)
C5 0.0357(12) 0.0695(17) 0.0561(15) 0.0014(12) 0.0162(11) 0.0085(13)
C6 0.0396(13) 0.0522(14) 0.0497(13) -0.0005(11) 0.0084(10) 0.0047(11)
C7 0.0485(14) 0.0729(18) 0.0424(13) 0.0032(13) 0.0049(11) 0.0087(12)
C8 0.0519(15) 0.0721(17) 0.0392(13) 0.0006(12) 0.0153(11) 0.0029(12)
C9 0.0368(12) 0.0399(12) 0.0397(11) -0.0010(9) 0.0104(9) -0.0022(9)
C10 0.0391(12) 0.0430(12) 0.0384(12) -0.0010(10) 0.0118(9) -0.0025(9)
C11 0.0415(12) 0.0453(13) 0.0394(12) -0.0001(10) 0.0140(9) -0.0014(10)
C12 0.0355(12) 0.0507(14) 0.0442(12) 0.0001(10) 0.0103(10) 0.0019(10)
C13 0.0450(13) 0.0627(16) 0.0385(12) -0.0029(11) 0.0110(10) -0.0026(11)
C14 0.082(2) 0.0672(19) 0.0559(16) 0.0033(15) 0.0290(15) -0.0037(13)
C15 0.092(2) 0.090(2) 0.0619(18) 0.0042(19) 0.0368(17) -0.0149(17)
C16 0.108(3) 0.112(3) 0.0595(18) 0.000(2) 0.0460(18) 0.001(2)
C17 0.113(3) 0.093(3) 0.067(2) 0.004(2) 0.0435(19) 0.0213(18)
C18 0.0657(17) 0.0690(19) 0.0527(15) 0.0032(14) 0.0196(13) 0.0046(13)
C19 0.0407(13) 0.0534(15) 0.0619(15) 0.0035(11) 0.0091(11) 0.0152(12)
C20 0.0550(16) 0.0615(17) 0.0756(18) 0.0085(13) 0.0167(13) 0.0112(15)
C21 0.0617(19) 0.073(2) 0.108(3) 0.0202(16) 0.0327(19) 0.0224(19)
C22 0.0464(18) 0.103(3) 0.133(3) 0.0163(19) 0.017(2) 0.031(3)
C23 0.0477(18) 0.116(3) 0.104(3) -0.0080(19) -0.0089(19) 0.015(2)
C24 0.0502(16) 0.076(2) 0.0712(19) -0.0002(14) 0.0016(14) 0.0111(15)
C25 0.0659(17) 0.0457(15) 0.0665(17) -0.0062(12) 0.0304(14) -0.0149(12)
C26 0.076(2) 0.0553(17) 0.080(2) -0.0011(14) 0.0362(16) -0.0116(14)
C27 0.086(2) 0.063(2) 0.116(3) -0.0069(16) 0.064(2) -0.0215(19)
C28 0.128(3) 0.084(2) 0.082(2) -0.017(2) 0.058(2) -0.0316(19)
C29 0.110(3) 0.115(3) 0.066(2) -0.011(2) 0.033(2) -0.0364(19)
C30 0.075(2) 0.101(3) 0.068(2) -0.0106(17) 0.0251(16) -0.0354(17)
C31 0.0550(15) 0.0490(15) 0.0613(16) -0.0046(12) 0.0235(12) -0.0154(12)
C32 0.0641(17) 0.0654(18) 0.0631(17) -0.0003(14) 0.0194(14) -0.0116(14)
C35 0.081(2) 0.078(2) 0.141(3) -0.019(2) 0.059(2) -0.013(2)
C33 0.0624(19) 0.092(2) 0.079(2) 0.0052(17) 0.0172(16) -0.0275(18)
C34 0.0567(19) 0.101(3) 0.105(3) -0.0081(19) 0.0308(19) -0.037(2)
C36 0.0694(19) 0.0583(18) 0.101(2) -0.0047(15) 0.0384(17) -0.0024(16)
C37 0.0540(15) 0.0523(16) 0.0701(17) 0.0017(12) 0.0311(13) 0.0019(13)
C38 0.0672(18) 0.0649(18) 0.0726(19) 0.0008(15) 0.0267(15) 0.0059(15)
C39 0.075(2) 0.097(3) 0.077(2) -0.0012(19) 0.0237(16) 0.019(2)
C40 0.080(2) 0.089(3) 0.104(3) 0.020(2) 0.042(2) 0.036(2)
C41 0.087(2) 0.060(2) 0.121(3) 0.0151(17) 0.058(2) 0.010(2)
C42 0.0678(18) 0.0553(17) 0.084(2) 0.0049(14) 0.0341(16) -0.0012(15)
C43 0.0422(12) 0.0479(14) 0.0451(13) -0.0009(10) 0.0189(10) -0.0078(10)
C44 0.0569(16) 0.0620(18) 0.083(2) 0.0023(13) 0.0272(14) 0.0131(15)
C45 0.090(2) 0.0631(19) 0.083(2) -0.0055(17) 0.0368(18) 0.0124(16)
C46 0.074(2) 0.086(2) 0.083(2) -0.0254(18) 0.0380(17) -0.0033(19)
C47 0.0448(17) 0.120(3) 0.116(3) -0.0115(18) 0.0278(17) 0.017(2)
C48 0.0463(15) 0.081(2) 0.090(2) 0.0041(14) 0.0238(14) 0.0199(17)
C49 0.0440(13) 0.0493(14) 0.0440(13) -0.0012(10) 0.0153(10) -0.0010(10)
C50 0.0619(16) 0.0704(18) 0.0525(15) 0.0118(14) 0.0164(13) -0.0113(13)
C51 0.0697(19) 0.099(3) 0.0460(15) 0.0130(17) 0.0104(13) 0.0046(16)
C52 0.073(2) 0.067(2) 0.078(2) 0.0043(16) 0.0114(16) 0.0208(17)
C53 0.108(3) 0.0475(17) 0.088(2) 0.0024(17) -0.015(2) 0.0008(16)
C54 0.092(2) 0.0482(16) 0.0616(17) 0.0002(15) -0.0041(15) -0.0030(13)
C55 0.0460(13) 0.0431(13) 0.0467(13) 0.0021(10) 0.0104(10) -0.0037(10)
C56 0.0602(16) 0.0664(17) 0.0486(14) -0.0037(13) 0.0162(12) -0.0108(12)
C57 0.090(2) 0.089(2) 0.0530(17) -0.0055(19) 0.0138(16) -0.0199(16)
C58 0.082(2) 0.086(2) 0.0635(19) -0.0065(18) -0.0046(17) -0.0208(16)
C59 0.0502(16) 0.078(2) 0.089(2) -0.0021(15) 0.0025(15) -0.0173(17)
C60 0.0479(15) 0.0630(17) 0.0693(17) -0.0009(12) 0.0144(12) -0.0162(14)
B 0.078(3) 0.131(4) 0.059(2) -0.040(3) 0.0050(19) 0.015(2)

loop_
_atom_type_symbol
_atom_type_description
_atom_type_scat_dispersion_real
_atom_type_scat_dispersion_imag
_atom_type_scat_source
C C 0.0033 0.0016 'International Tables Vol C Tables 4.2.6.8 and 6.1.1.4'
H H 0.0000 0.0000 'International Tables Vol C Tables 4.2.6.8 and 6.1.1.4'
B B 0.0013 0.0007 'International Tables Vol C Tables 4.2.6.8 and 6.1.1.4'
N N 0.0061 0.0033 'International Tables Vol C Tables 4.2.6.8 and 6.1.1.4'
F F 0.0171 0.0103 'International Tables Vol C Tables 4.2.6.8 and 6.1.1.4'
P P 0.1023 0.0942 'International Tables Vol C Tables 4.2.6.8 and 6.1.1.4'
Cu Cu 0.3201 1.2651 'International Tables Vol C Tables 4.2.6.8 and 6.1.1.4'

loop_
_geom_angle_atom_site_label_1
_geom_angle_atom_site_label_2
_geom_angle_atom_site_label_3
_geom_angle
_geom_angle_publ_flag
N2 Cu N1 80.14(7) yes
N2 Cu P2 119.88(5) yes
N1 Cu P2 122.61(5) yes
N2 Cu P1 108.34(5) yes
N1 Cu P1 101.75(5) yes
P2 Cu P1 117.50(2) yes
C31 P1 C37 106.67(12) ?
C31 P1 C25 105.94(12) ?
C37 P1 C25 102.96(12) ?
C31 P1 Cu 114.78(8) ?
C37 P1 Cu 116.93(10) ?
C25 P1 Cu 108.41(8) ?
C55 P2 C49 103.33(11) ?
C55 P2 C43 102.93(10) ?
C49 P2 C43 104.84(10) ?
C55 P2 Cu 115.00(8) ?
C49 P2 Cu 114.94(7) ?
C43 P2 Cu 114.34(8) ?
C1 N1 C9 116.61(18) ?
C1 N1 Cu 129.93(15) ?
C9 N1 Cu 112.57(14) ?
C8 N2 C10 116.5(2) ?
C8 N2 Cu 130.33(16) ?
C10 N2 Cu 112.68(14) ?
N1 C1 C2 124.1(2) ?
N1 C1 H1A 118.0 ?
C2 C1 H1A 118.0 ?
C3 C2 C1 120.3(2) ?
C3 C2 H2A 119.8 ?
C1 C2 H2A 119.8 ?
C2 C3 C11 117.4(2) ?
C2 C3 C13 121.6(2) ?
C11 C3 C13 121.0(2) ?
C5 C4 C11 121.6(2) ?
C5 C4 H4A 119.2 ?
C11 C4 H4A 119.2 ?
C4 C5 C12 121.4(2) ?
C4 C5 H5A 119.3 ?
C12 C5 H5A 119.3 ?
C7 C6 C12 116.8(2) ?
C7 C6 C19 121.0(2) ?
C12 C6 C19 122.2(2) ?
C6 C7 C8 120.9(2) ?
C6 C7 H7A 119.6 ?
C8 C7 H7A 119.6 ?
N2 C8 C7 123.8(2) ?
N2 C8 H8A 118.1 ?
C7 C8 H8A 118.1 ?
N1 C9 C11 123.31(19) ?
N1 C9 C10 116.76(18) ?
C11 C9 C10 119.88(19) ?
N2 C10 C12 123.5(2) ?
N2 C10 C9 116.75(19) ?
C12 C10 C9 119.69(19) ?
C9 C11 C3 118.17(19) ?
C9 C11 C4 118.7(2) ?
C3 C11 C4 123.15(19) ?
C10 C12 C6 118.3(2) ?
C10 C12 C5 118.4(2) ?
C6 C12 C5 123.3(2) ?
C18 C13 C14 119.4(2) ?
C18 C13 C3 120.9(2) ?
C14 C13 C3 119.6(2) ?
C15 C14 C13 119.7(3) ?
C15 C14 H14A 120.2 ?
C13 C14 H14A 120.2 ?
C16 C15 C14 121.2(3) ?
C16 C15 H15A 119.4 ?
C14 C15 H15A 119.4 ?
C15 C16 C17 119.8(3) ?
C15 C16 H16A 120.1 ?
C17 C16 H16A 120.1 ?
C16 C17 C18 120.5(3) ?
C16 C17 H17A 119.8 ?
C18 C17 H17A 119.8 ?
C13 C18 C17 119.4(3) ?
C13 C18 H18A 120.3 ?
C17 C18 H18A 120.3 ?
C20 C19 C24 118.6(3) ?
C20 C19 C6 122.4(2) ?
C24 C19 C6 119.0(3) ?
C19 C20 C21 121.1(3) ?
C19 C20 H20A 119.4 ?
C21 C20 H20A 119.4 ?
C22 C21 C20 119.2(3) ?
C22 C21 H21A 120.4 ?
C20 C21 H21A 120.4 ?
C23 C22 C21 120.7(3) ?
C23 C22 H22A 119.6 ?
C21 C22 H22A 119.6 ?
C22 C23 C24 121.0(3) ?
C22 C23 H23A 119.5 ?
C24 C23 H23A 119.5 ?
C23 C24 C19 119.2(3) ?
C23 C24 H24A 120.4 ?
C19 C24 H24A 120.4 ?
C26 C25 C30 118.3(3) ?
C26 C25 P1 117.6(2) ?
C30 C25 P1 123.4(2) ?
C25 C26 C27 120.1(3) ?
C25 C26 H26A 120.0 ?
C27 C26 H26A 120.0 ?
C28 C27 C26 120.1(3) ?
C28 C27 H27A 120.0 ?
C26 C27 H27A 120.0 ?
C29 C28 C27 120.2(3) ?
C29 C28 H28A 119.9 ?
C27 C28 H28A 119.9 ?
C28 C29 C30 120.9(4) ?
C28 C29 H29A 119.6 ?
C30 C29 H29A 119.6 ?
C29 C30 C25 120.4(3) ?
C29 C30 H30A 119.8 ?
C25 C30 H30A 119.8 ?
C32 C31 C36 117.8(3) ?
C32 C31 P1 118.9(2) ?
C36 C31 P1 123.1(2) ?
C33 C32 C31 121.6(3) ?
C33 C32 H32A 119.2 ?
C31 C32 H32A 119.2 ?
C34 C35 C36 120.4(3) ?
C34 C35 H35A 119.8 ?
C36 C35 H35A 119.8 ?
C34 C33 C32 120.0(3) ?
C34 C33 H33A 120.0 ?
C32 C33 H33A 120.0 ?
C33 C34 C35 120.1(3) ?
C33 C34 H34A 119.9 ?
C35 C34 H34A 119.9 ?
C35 C36 C31 120.1(3) ?
C35 C36 H36A 120.0 ?
C31 C36 H36A 120.0 ?
C38 C37 C42 118.2(3) ?
C38 C37 P1 118.9(2) ?
C42 C37 P1 122.8(2) ?
C39 C38 C37 121.8(3) ?
C39 C38 H38A 119.1 ?
C37 C38 H38A 119.1 ?
C40 C39 C38 119.3(3) ?
C40 C39 H39A 120.3 ?
C38 C39 H39A 120.3 ?
C41 C40 C39 120.0(3) ?
C41 C40 H40A 120.0 ?
C39 C40 H40A 120.0 ?
C40 C41 C42 121.4(3) ?
C40 C41 H41A 119.3 ?
C42 C41 H41A 119.3 ?
C41 C42 C37 119.3(3) ?
C41 C42 H42A 120.3 ?
C37 C42 H42A 120.3 ?
C48 C43 C44 117.8(2) ?
C48 C43 P2 124.0(2) ?
C44 C43 P2 118.04(18) ?
C43 C44 C45 121.0(3) ?
C43 C44 H44A 119.5 ?
C45 C44 H44A 119.5 ?
C46 C45 C44 120.8(3) ?
C46 C45 H45A 119.6 ?
C44 C45 H45A 119.6 ?
C45 C46 C47 118.6(3) ?
C45 C46 H46A 120.7 ?
C47 C46 H46A 120.7 ?
C46 C47 C48 121.7(3) ?
C46 C47 H47A 119.2 ?
C48 C47 H47A 119.2 ?
C43 C48 C47 120.0(3) ?
C43 C48 H48A 120.0 ?
C47 C48 H48A 120.0 ?
C54 C49 C50 117.5(2) ?
C54 C49 P2 122.69(19) ?
C50 C49 P2 119.75(19) ?
C51 C50 C49 121.3(3) ?
C51 C50 H50A 119.4 ?
C49 C50 H50A 119.4 ?
C52 C51 C50 119.9(3) ?
C52 C51 H51A 120.0 ?
C50 C51 H51A 120.0 ?
C51 C52 C53 119.9(3) ?
C51 C52 H52A 120.0 ?
C53 C52 H52A 120.0 ?
C52 C53 C54 120.6(3) ?
C52 C53 H53A 119.7 ?
C54 C53 H53A 119.7 ?
C49 C54 C53 120.9(3) ?
C49 C54 H54A 119.6 ?
C53 C54 H54A 119.6 ?
C60 C55 C56 118.0(2) ?
C60 C55 P2 118.79(18) ?
C56 C55 P2 123.20(18) ?
C57 C56 C55 120.5(3) ?
C57 C56 H56A 119.7 ?
C55 C56 H56A 119.7 ?
C58 C57 C56 120.4(3) ?
C58 C57 H57A 119.8 ?
C56 C57 H57A 119.8 ?
C57 C58 C59 120.3(3) ?
C57 C58 H58A 119.8 ?
C59 C58 H58A 119.8 ?
C58 C59 C60 119.5(3) ?
C58 C59 H59A 120.3 ?
C60 C59 H59A 120.3 ?
C55 C60 C59 121.2(3) ?
C55 C60 H60A 119.4 ?
C59 C60 H60A 119.4 ?
F1 B F4 110.0(5) ?
F1 B F2 111.8(4) ?
F4 B F2 100.8(4) ?
F1 B F3 111.7(3) ?
F4 B F3 109.9(4) ?
F2 B F3 112.0(5) ?

loop_
_geom_bond_atom_site_label_1
_geom_bond_atom_site_label_2
_geom_bond_distance
_geom_bond_publ_flag
Cu N2 2.0782(19) yes
Cu N1 2.0802(17) yes
Cu P2 2.2271(6) yes
Cu P1 2.2796(7) yes
P1 C31 1.818(3) ?
P1 C37 1.826(3) ?
P1 C25 1.828(3) ?
P2 C55 1.820(2) ?
P2 C49 1.824(2) ?
P2 C43 1.833(2) ?
F1 B 1.239(5) ?
F2 B 1.329(5) ?
F3 B 1.354(4) ?
F4 B 1.324(6) ?
N1 C1 1.324(3) ?
N1 C9 1.364(3) ?
N2 C8 1.334(3) ?
N2 C10 1.361(3) ?
C1 C2 1.384(3) ?
C1 H1A 0.9300 ?
C2 C3 1.371(3) ?
C2 H2A 0.9300 ?
C3 C11 1.418(3) ?
C3 C13 1.491(3) ?
C4 C5 1.345(3) ?
C4 C11 1.427(3) ?
C4 H4A 0.9300 ?
C5 C12 1.439(3) ?
C5 H5A 0.9300 ?
C6 C7 1.378(3) ?
C6 C12 1.425(3) ?
C6 C19 1.485(3) ?
C7 C8 1.379(3) ?
C7 H7A 0.9300 ?
C8 H8A 0.9300 ?
C9 C11 1.399(3) ?
C9 C10 1.450(3) ?
C10 C12 1.400(3) ?
C13 C18 1.377(4) ?
C13 C14 1.396(4) ?
C14 C15 1.376(4) ?
C14 H14A 0.9300 ?
C15 C16 1.344(5) ?
C15 H15A 0.9300 ?
C16 C17 1.382(5) ?
C16 H16A 0.9300 ?
C17 C18 1.386(4) ?
C17 H17A 0.9300 ?
C18 H18A 0.9300 ?
C19 C20 1.373(4) ?
C19 C24 1.389(4) ?
C20 C21 1.392(4) ?
C20 H20A 0.9300 ?
C21 C22 1.353(5) ?
C21 H21A 0.9300 ?
C22 C23 1.351(5) ?
C22 H22A 0.9300 ?
C23 C24 1.388(4) ?
C23 H23A 0.9300 ?
C24 H24A 0.9300 ?
C25 C26 1.386(4) ?
C25 C30 1.389(4) ?
C26 C27 1.401(4) ?
C26 H26A 0.9300 ?
C27 C28 1.360(5) ?
C27 H27A 0.9300 ?
C28 C29 1.357(5) ?
C28 H28A 0.9300 ?
C29 C30 1.378(4) ?
C29 H29A 0.9300 ?
C30 H30A 0.9300 ?
C31 C32 1.385(4) ?
C31 C36 1.392(4) ?
C32 C33 1.375(4) ?
C32 H32A 0.9300 ?
C35 C34 1.368(5) ?
C35 C36 1.390(4) ?
C35 H35A 0.9300 ?
C33 C34 1.362(5) ?
C33 H33A 0.9300 ?
C34 H34A 0.9300 ?
C36 H36A 0.9300 ?
C37 C38 1.391(4) ?
C37 C42 1.399(4) ?
C38 C39 1.381(4) ?
C38 H38A 0.9300 ?
C39 C40 1.376(5) ?
C39 H39A 0.9300 ?
C40 C41 1.369(5) ?
C40 H40A 0.9300 ?
C41 C42 1.388(4) ?
C41 H41A 0.9300 ?
C42 H42A 0.9300 ?
C43 C48 1.367(3) ?
C43 C44 1.377(4) ?
C44 C45 1.385(4) ?
C44 H44A 0.9300 ?
C45 C46 1.348(4) ?
C45 H45A 0.9300 ?
C46 C47 1.353(5) ?
C46 H46A 0.9300 ?
C47 C48 1.390(4) ?
C47 H47A 0.9300 ?
C48 H48A 0.9300 ?
C49 C54 1.376(4) ?
C49 C50 1.385(3) ?
C50 C51 1.381(4) ?
C50 H50A 0.9300 ?
C51 C52 1.354(4) ?
C51 H51A 0.9300 ?
C52 C53 1.362(4) ?
C52 H52A 0.9300 ?
C53 C54 1.377(4) ?
C53 H53A 0.9300 ?
C54 H54A 0.9300 ?
C55 C60 1.383(3) ?
C55 C56 1.388(3) ?
C56 C57 1.379(4) ?
C56 H56A 0.9300 ?
C57 C58 1.364(5) ?
C57 H57A 0.9300 ?
C58 C59 1.367(5) ?
C58 H58A 0.9300 ?
C59 C60 1.386(4) ?
C59 H59A 0.9300 ?
C60 H60A 0.9300 ?

loop_
_geom_torsion_atom_site_label_1
_geom_torsion_atom_site_label_2
_geom_torsion_atom_site_label_3
_geom_torsion_atom_site_label_4
_geom_torsion
N2 Cu P1 C31 -170.13(11)
N1 Cu P1 C31 106.50(11)
P2 Cu P1 C31 -30.28(10)
N2 Cu P1 C37 -44.06(10)
N1 Cu P1 C37 -127.43(10)
P2 Cu P1 C37 95.79(9)
N2 Cu P1 C25 71.68(11)
N1 Cu P1 C25 -11.70(11)
P2 Cu P1 C25 -148.48(10)
N2 Cu P2 C55 5.36(11)
N1 Cu P2 C55 103.01(10)
P1 Cu P2 C55 -129.73(9)
N2 Cu P2 C49 -114.47(10)
N1 Cu P2 C49 -16.82(11)
P1 Cu P2 C49 110.44(9)
N2 Cu P2 C43 124.17(10)
N1 Cu P2 C43 -138.18(10)
P1 Cu P2 C43 -10.92(9)
N2 Cu N1 C1 -177.1(2)
P2 Cu N1 C1 63.6(2)
P1 Cu N1 C1 -70.3(2)
N2 Cu N1 C9 -8.53(15)
P2 Cu N1 C9 -127.82(13)
P1 Cu N1 C9 98.33(14)
N1 Cu N2 C8 -179.4(2)
P2 Cu N2 C8 -57.4(2)
P1 Cu N2 C8 81.3(2)
N1 Cu N2 C10 9.19(15)
P2 Cu N2 C10 131.26(14)
P1 Cu N2 C10 -90.02(15)
C9 N1 C1 C2 -0.8(4)
Cu N1 C1 C2 167.47(19)
N1 C1 C2 C3 0.1(4)
C1 C2 C3 C11 1.7(4)
C1 C2 C3 C13 -175.8(2)
C11 C4 C5 C12 -1.1(4)
C12 C6 C7 C8 -3.1(4)
C19 C6 C7 C8 175.7(2)
C10 N2 C8 C7 4.2(4)
Cu N2 C8 C7 -166.9(2)
C6 C7 C8 N2 -1.5(4)
C1 N1 C9 C11 -0.5(3)
Cu N1 C9 C11 -170.71(18)
C1 N1 C9 C10 176.9(2)
Cu N1 C9 C10 6.7(2)
C8 N2 C10 C12 -2.2(3)
Cu N2 C10 C12 170.49(17)
C8 N2 C10 C9 178.9(2)
Cu N2 C10 C9 -8.5(2)
N1 C9 C10 N2 1.2(3)
C11 C9 C10 N2 178.7(2)
N1 C9 C10 C12 -177.8(2)
C11 C9 C10 C12 -0.3(3)
N1 C9 C11 C3 2.3(3)
C10 C9 C11 C3 -175.1(2)
N1 C9 C11 C4 -177.1(2)
C10 C9 C11 C4 5.5(3)
C2 C3 C11 C9 -2.8(3)
C13 C3 C11 C9 174.8(2)
C2 C3 C11 C4 176.6(2)
C13 C3 C11 C4 -5.9(4)
C5 C4 C11 C9 -4.9(4)
C5 C4 C11 C3 175.7(2)
N2 C10 C12 C6 -2.3(3)
C9 C10 C12 C6 176.7(2)
N2 C10 C12 C5 175.5(2)
C9 C10 C12 C5 -5.5(3)
C7 C6 C12 C10 4.8(3)
C19 C6 C12 C10 -173.9(2)
C7 C6 C12 C5 -172.9(3)
C19 C6 C12 C5 8.4(4)
C4 C5 C12 C10 6.3(4)
C4 C5 C12 C6 -176.0(2)
C2 C3 C13 C18 -66.8(3)
C11 C3 C13 C18 115.7(3)
C2 C3 C13 C14 111.6(3)
C11 C3 C13 C14 -65.9(3)
C18 C13 C14 C15 1.7(4)
C3 C13 C14 C15 -176.8(3)
C13 C14 C15 C16 -1.4(5)
C14 C15 C16 C17 0.1(6)
C15 C16 C17 C18 1.0(6)
C14 C13 C18 C17 -0.6(4)
C3 C13 C18 C17 177.8(3)
C16 C17 C18 C13 -0.7(5)
C7 C6 C19 C20 -132.1(3)
C12 C6 C19 C20 46.5(4)
C7 C6 C19 C24 47.5(4)
C12 C6 C19 C24 -133.8(3)
C24 C19 C20 C21 0.3(4)
C6 C19 C20 C21 179.9(3)
C19 C20 C21 C22 -0.5(5)
C20 C21 C22 C23 0.3(5)
C21 C22 C23 C24 -0.1(6)
C22 C23 C24 C19 0.0(5)
C20 C19 C24 C23 -0.1(4)
C6 C19 C24 C23 -179.7(3)
C31 P1 C25 C26 168.1(2)
C37 P1 C25 C26 56.2(2)
Cu P1 C25 C26 -68.3(2)
C31 P1 C25 C30 -21.6(3)
C37 P1 C25 C30 -133.5(3)
Cu P1 C25 C30 102.0(2)
C30 C25 C26 C27 0.1(4)
P1 C25 C26 C27 170.9(2)
C25 C26 C27 C28 -1.3(5)
C26 C27 C28 C29 1.6(5)
C27 C28 C29 C30 -0.7(6)
C28 C29 C30 C25 -0.5(6)
C26 C25 C30 C29 0.8(5)
P1 C25 C30 C29 -169.5(3)
C37 P1 C31 C32 178.8(2)
C25 P1 C31 C32 69.6(2)
Cu P1 C31 C32 -50.0(2)
C37 P1 C31 C36 -5.9(3)
C25 P1 C31 C36 -115.1(2)
Cu P1 C31 C36 125.3(2)
C36 C31 C32 C33 1.0(4)
P1 C31 C32 C33 176.6(2)
C31 C32 C33 C34 0.4(4)
C32 C33 C34 C35 -1.6(5)
C36 C35 C34 C33 1.3(5)
C34 C35 C36 C31 0.2(5)
C32 C31 C36 C35 -1.4(4)
P1 C31 C36 C35 -176.7(2)
C31 P1 C37 C38 113.7(2)
C25 P1 C37 C38 -135.1(2)
Cu P1 C37 C38 -16.3(2)
C31 P1 C37 C42 -69.4(2)
C25 P1 C37 C42 41.9(2)
Cu P1 C37 C42 160.57(18)
C42 C37 C38 C39 -0.6(4)
P1 C37 C38 C39 176.4(2)
C37 C38 C39 C40 0.4(5)
C38 C39 C40 C41 0.4(5)
C39 C40 C41 C42 -1.0(5)
C40 C41 C42 C37 0.9(4)
C38 C37 C42 C41 0.0(4)
P1 C37 C42 C41 -177.0(2)
C55 P2 C43 C48 -115.8(2)
C49 P2 C43 C48 -8.0(3)
Cu P2 C43 C48 118.8(2)
C55 P2 C43 C44 68.9(2)
C49 P2 C43 C44 176.7(2)
Cu P2 C43 C44 -56.6(2)
C48 C43 C44 C45 2.1(4)
P2 C43 C44 C45 177.7(2)
C43 C44 C45 C46 -2.1(5)
C44 C45 C46 C47 1.0(5)
C45 C46 C47 C48 -0.1(6)
C44 C43 C48 C47 -1.1(5)
P2 C43 C48 C47 -176.5(3)
C46 C47 C48 C43 0.1(6)
C55 P2 C49 C54 7.3(3)
C43 P2 C49 C54 -100.1(2)
Cu P2 C49 C54 133.5(2)
C55 P2 C49 C50 -168.92(19)
C43 P2 C49 C50 83.6(2)
Cu P2 C49 C50 -42.8(2)
C54 C49 C50 C51 -0.7(4)
P2 C49 C50 C51 175.7(2)
C49 C50 C51 C52 0.1(5)
C50 C51 C52 C53 0.9(5)
C51 C52 C53 C54 -1.1(5)
C50 C49 C54 C53 0.5(4)
P2 C49 C54 C53 -175.9(3)
C52 C53 C54 C49 0.4(5)
C49 P2 C55 C60 96.7(2)
C43 P2 C55 C60 -154.3(2)
Cu P2 C55 C60 -29.3(2)
C49 P2 C55 C56 -82.7(2)
C43 P2 C55 C56 26.3(2)
Cu P2 C55 C56 151.27(19)
C60 C55 C56 C57 0.0(4)
P2 C55 C56 C57 179.4(2)
C55 C56 C57 C58 0.8(5)
C56 C57 C58 C59 -1.0(5)
C57 C58 C59 C60 0.5(5)
C56 C55 C60 C59 -0.5(4)
P2 C55 C60 C59 -179.9(2)
C58 C59 C60 C55 0.2(5)
